data_7246602
loop_
_publ_author_name
'Jana, Narayan Ch.'
'Jagodi\<c, Marko'
'Brand\~ao, Paula'
'Patra, Moumita'
'Herchel, Radovan'
'Jagli\<ci\'c, Zvonko'
'Panja, Anangamohan'

_publ_section_title
;
 Magneto-structural studies on a number of doubly end-on cyanate and azide
 bridged dinuclear nickel(ii) complexes with {N3O} donor Schiff base
 ligands
;
_journal_issue 17
_journal_name_full 'RSC Advances'
_journal_page_first 11311
_journal_page_last 11323
_journal_paper_doi 10.1039/D3RA00737E
_journal_volume 13
_journal_year 2023
_chemical_formula_sum 'C68 H100 Br4 N16 Ni4 O12'
_chemical_formula_weight 1888.11
_space_group_crystal_system monoclinic
_space_group_IT_number 14
_space_group_name_Hall '-P 2ybc'
_space_group_name_H-M_alt 'P 1 21/c 1'
_atom_sites_solution_hydrogens mixed
_audit_creation_method SHELXL-2013
_audit_update_record
;
2023-01-26 deposited with the CCDC.	2023-03-24 downloaded from the CCDC.
;
_cell_angle_alpha 90
_cell_angle_beta 93.165(7)
_cell_angle_gamma 90
_cell_formula_units_Z 2
_cell_length_a 22.299(4)
_cell_length_b 19.031(3)
_cell_length_c 9.0106(17)
_cell_measurement_reflns_used 543
_cell_measurement_temperature 150(2)
_cell_measurement_theta_max 25.00
_cell_measurement_theta_min 2.98
_cell_volume 3818.0(12)
_computing_structure_refinement 'SHELXL-2013 (Sheldrick, 2013)'
_diffrn_ambient_temperature 150(2)
_diffrn_measured_fraction_theta_full 0.996
_diffrn_measured_fraction_theta_max 0.979
_diffrn_measurement_device_type CCD
_diffrn_measurement_method 'omega and phi scans'
_diffrn_radiation_type MoK\a
_diffrn_radiation_wavelength 0.71073
_diffrn_reflns_av_R_equivalents 0.0678
_diffrn_reflns_av_unetI/netI 0.0314
_diffrn_reflns_Laue_measured_fraction_full 0.996
_diffrn_reflns_Laue_measured_fraction_max 0.979
_diffrn_reflns_limit_h_max 28
_diffrn_reflns_limit_h_min -27
_diffrn_reflns_limit_k_max 23
_diffrn_reflns_limit_k_min -23
_diffrn_reflns_limit_l_max 11
_diffrn_reflns_limit_l_min -11
_diffrn_reflns_number 95335
_diffrn_reflns_point_group_measured_fraction_full 0.996
_diffrn_reflns_point_group_measured_fraction_max 0.979
_diffrn_reflns_theta_full 25.242
_diffrn_reflns_theta_max 26.679
_diffrn_reflns_theta_min 1.829
_diffrn_source 'fine-focus sealed tube'
_exptl_absorpt_coefficient_mu 3.134
_exptl_absorpt_correction_T_max 0.7454
_exptl_absorpt_correction_T_min 0.5735
_exptl_absorpt_correction_type multi-scan
_exptl_crystal_colour green
_exptl_crystal_density_diffrn 1.642
_exptl_crystal_description Plate
_exptl_crystal_F_000 1936
_exptl_crystal_size_max 0.120
_exptl_crystal_size_mid 0.080
_exptl_crystal_size_min 0.030
_refine_diff_density_max 1.178
_refine_diff_density_min -1.035
_refine_diff_density_rms 0.132
_refine_ls_extinction_method none
_refine_ls_goodness_of_fit_ref 1.161
_refine_ls_hydrogen_treatment mixed
_refine_ls_matrix_type full
_refine_ls_number_parameters 483
_refine_ls_number_reflns 7898
_refine_ls_number_restraints 0
_refine_ls_restrained_S_all 1.161
_refine_ls_R_factor_all 0.0602
_refine_ls_R_factor_gt 0.0484
_refine_ls_shift/su_max 0.001
_refine_ls_shift/su_mean 0.000
_refine_ls_structure_factor_coef Fsqd
_refine_ls_weighting_details 'w=1/[\s^2^(Fo^2^)+(0.0549P)^2^+19.3139P] where P=(Fo^2^+2Fc^2^)/3'
_refine_ls_weighting_scheme calc
_refine_ls_wR_factor_gt 0.1323
_refine_ls_wR_factor_ref 0.1380
_reflns_Friedel_coverage 0.000
_reflns_number_gt 6651
_reflns_number_total 7898
_reflns_threshold_expression 'I > 2\s(I)'
_cod_data_source_file d3ra00737e6.cif
_cod_data_source_block complex-6
_cod_original_cell_volume 3818.1(12)
_cod_original_sg_symbol_H-M 'P 21/c'
_cod_database_code 7246602
_shelx_space_group_comment
;
The symmetry employed for this shelxl refinement is uniquely defined
by the following loop, which should always be used as a source of
symmetry information in preference to the above space-group names.
They are only intended as comments.
;
_shelx_estimated_absorpt_t_min 0.705
_shelx_estimated_absorpt_t_max 0.912
_shelxl_version_number 2013-4

loop_
_space_group_symop_operation_xyz
'x, y, z'
'-x, y+1/2, -z+1/2'
'-x, -y, -z'
'x, -y-1/2, z-1/2'

loop_
_atom_site_label
_atom_site_type_symbol
_atom_site_fract_x
_atom_site_fract_y
_atom_site_fract_z
_atom_site_U_iso_or_equiv
_atom_site_adp_type
_atom_site_occupancy
_atom_site_site_symmetry_order
_atom_site_calc_flag
_atom_site_refinement_flags_posn
_atom_site_refinement_flags_adp
_atom_site_refinement_flags_occupancy
_atom_site_disorder_assembly
_atom_site_disorder_group
NiA Ni 0.56785(2) 0.52697(3) 0.55584(6) 0.01330(14) Uani 1 1 d . . . . .
Br1A Br 0.77536(2) 0.22146(3) 0.45782(5) 0.02172(13) Uani 1 1 d . . . . .
O1A O 0.59528(14) 0.45701(17) 0.4053(4) 0.0180(7) Uani 1 1 d . . . . .
O2A O 0.60639(16) 0.3733(2) 0.1782(4) 0.0245(8) Uani 1 1 d . . . . .
O3A O 0.4780(3) 0.6496(3) 0.2320(6) 0.0639(18) Uani 1 1 d . . . . .
N1A N 0.62775(17) 0.4849(2) 0.7164(4) 0.0159(8) Uani 1 1 d . . . . .
N2A N 0.52655(19) 0.5961(2) 0.7047(4) 0.0163(8) Uani 1 1 d . . . . .
H2A H 0.491(3) 0.579(3) 0.698(6) 0.015(13) Uiso 1 1 d . . . . .
N3A N 0.63012(19) 0.6089(2) 0.4786(5) 0.0217(9) Uani 1 1 d . . . . .
N4A N 0.50019(17) 0.5530(2) 0.3908(4) 0.0154(8) Uani 1 1 d . . . . .
C1A C 0.6340(2) 0.4072(2) 0.4242(5) 0.0162(9) Uani 1 1 d . . . . .
C2A C 0.6427(2) 0.3596(3) 0.3016(5) 0.0161(9) Uani 1 1 d . . . . .
C3A C 0.6839(2) 0.3064(3) 0.3123(5) 0.0178(9) Uani 1 1 d . . . . .
H3A H 0.6893 0.2764 0.2298 0.021 Uiso 1 1 calc R U . . .
C4A C 0.7184(2) 0.2964(2) 0.4460(5) 0.0149(9) Uani 1 1 d . . . . .
C5A C 0.7115(2) 0.3384(2) 0.5655(5) 0.0153(9) Uani 1 1 d . . . . .
H5A H 0.7351 0.3306 0.6550 0.018 Uiso 1 1 calc R U . . .
C6A C 0.6691(2) 0.3940(2) 0.5568(5) 0.0153(9) Uani 1 1 d . . . . .
C7A C 0.6093(3) 0.3237(3) 0.0588(6) 0.0345(14) Uani 1 1 d . . . . .
H7A1 H 0.6496 0.3245 0.0208 0.052 Uiso 1 1 calc R U . . .
H7A2 H 0.5797 0.3364 -0.0211 0.052 Uiso 1 1 calc R U . . .
H7A3 H 0.6006 0.2765 0.0952 0.052 Uiso 1 1 calc R U . . .
C8A C 0.6619(2) 0.4315(2) 0.6940(5) 0.0166(9) Uani 1 1 d . . . . .
H8A H 0.6851 0.4148 0.7783 0.020 Uiso 1 1 calc R U . . .
C9A C 0.6300(2) 0.5097(3) 0.8720(5) 0.0213(10) Uani 1 1 d . . . . .
H9A1 H 0.6558 0.5520 0.8808 0.026 Uiso 1 1 calc R U . . .
H9A2 H 0.6487 0.4729 0.9370 0.026 Uiso 1 1 calc R U . . .
C10A C 0.5686(2) 0.5273(3) 0.9259(5) 0.0219(10) Uani 1 1 d . . . . .
H10A H 0.5711 0.5289 1.0359 0.026 Uiso 1 1 calc R U . . .
H10B H 0.5401 0.4895 0.8948 0.026 Uiso 1 1 calc R U . . .
C11A C 0.5445(2) 0.5973(3) 0.8661(5) 0.0243(11) Uani 1 1 d . . . . .
H11A H 0.5092 0.6108 0.9219 0.029 Uiso 1 1 calc R U . . .
H11B H 0.5757 0.6338 0.8844 0.029 Uiso 1 1 calc R U . . .
C12A C 0.5178(2) 0.6696(3) 0.6528(6) 0.0238(11) Uani 1 1 d . . . . .
H12A H 0.4986 0.6968 0.7309 0.029 Uiso 1 1 calc R U . . .
H12B H 0.4901 0.6697 0.5631 0.029 Uiso 1 1 calc R U . . .
C13A C 0.5761(3) 0.7059(3) 0.6162(6) 0.0308(12) Uani 1 1 d . . . . .
H13A H 0.5684 0.7570 0.6076 0.037 Uiso 1 1 calc R U . . .
H13B H 0.6059 0.6988 0.7003 0.037 Uiso 1 1 calc R U . . .
C14A C 0.6032(2) 0.6809(3) 0.4749(6) 0.0251(11) Uani 1 1 d . . . . .
H14A H 0.5715 0.6824 0.3935 0.030 Uiso 1 1 calc R U . . .
H14B H 0.6348 0.7148 0.4495 0.030 Uiso 1 1 calc R U . . .
C15A C 0.6464(3) 0.5925(3) 0.3250(6) 0.0330(13) Uani 1 1 d . . . . .
H15A H 0.6710 0.6307 0.2878 0.050 Uiso 1 1 calc R U . . .
H15B H 0.6097 0.5875 0.2607 0.050 Uiso 1 1 calc R U . . .
H15C H 0.6692 0.5485 0.3251 0.050 Uiso 1 1 calc R U . . .
C16A C 0.6862(2) 0.6103(3) 0.5729(7) 0.0336(13) Uani 1 1 d . . . . .
H16A H 0.7047 0.5636 0.5741 0.050 Uiso 1 1 calc R U . . .
H16B H 0.6773 0.6238 0.6743 0.050 Uiso 1 1 calc R U . . .
H16C H 0.7140 0.6445 0.5330 0.050 Uiso 1 1 calc R U . . .
C17A C 0.4891(2) 0.6005(3) 0.3116(6) 0.0257(11) Uani 1 1 d . . . . .
NiB Ni 0.93033(3) 0.47696(3) 0.47540(6) 0.01387(14) Uani 1 1 d . . . . .
Br1B Br 0.73940(3) 0.67998(3) 0.98650(7) 0.03342(16) Uani 1 1 d . . . . .
O1B O 0.91297(15) 0.57400(17) 0.5502(4) 0.0197(7) Uani 1 1 d . . . . .
O2B O 0.90868(18) 0.70865(18) 0.6025(5) 0.0288(8) Uani 1 1 d . . . . .
O3B O 1.0078(2) 0.5758(2) 0.1125(4) 0.0384(10) Uani 1 1 d . . . . .
N1B N 0.87610(17) 0.4351(2) 0.6307(4) 0.0156(8) Uani 1 1 d . . . . .
N2B N 0.96239(18) 0.3800(2) 0.3962(4) 0.0162(8) Uani 1 1 d . . . . .
H2B H 1.001(2) 0.380(2) 0.421(5) 0.001(10) Uiso 1 1 d . . . . .
N3B N 0.85895(18) 0.4826(2) 0.2930(5) 0.0203(8) Uani 1 1 d . . . . .
N4B N 0.99419(18) 0.5271(2) 0.3510(4) 0.0178(8) Uani 1 1 d . . . . .
C1B C 0.8765(2) 0.5937(3) 0.6479(5) 0.0182(9) Uani 1 1 d . . . . .
C2B C 0.8709(2) 0.6675(3) 0.6812(6) 0.0202(10) Uani 1 1 d . . . . .
C3B C 0.8312(2) 0.6922(3) 0.7798(6) 0.0243(11) Uani 1 1 d . . . . .
H3B H 0.8277 0.7412 0.7976 0.029 Uiso 1 1 calc R U . . .
C4B C 0.7959(2) 0.6442(3) 0.8537(6) 0.0225(10) Uani 1 1 d . . . . .
C5B C 0.8006(2) 0.5738(3) 0.8332(5) 0.0197(10) Uani 1 1 d . . . . .
H5B H 0.7772 0.5424 0.8879 0.024 Uiso 1 1 calc R U . . .
C6B C 0.8409(2) 0.5473(3) 0.7291(5) 0.0172(9) Uani 1 1 d . . . . .
C7B C 0.9100(3) 0.7819(3) 0.6395(7) 0.0320(13) Uani 1 1 d . . . . .
H7B1 H 0.8699 0.8021 0.6209 0.048 Uiso 1 1 calc R U . . .
H7B2 H 0.9385 0.8062 0.5782 0.048 Uiso 1 1 calc R U . . .
H7B3 H 0.9227 0.7876 0.7447 0.048 Uiso 1 1 calc R U . . .
C8B C 0.8455(2) 0.4719(2) 0.7197(5) 0.0174(9) Uani 1 1 d . . . . .
H8B H 0.8230 0.4461 0.7878 0.021 Uiso 1 1 calc R U . . .
C9B C 0.8710(2) 0.3585(3) 0.6500(6) 0.0232(11) Uani 1 1 d . . . . .
H9B1 H 0.8373 0.3413 0.5837 0.028 Uiso 1 1 calc R U . . .
H9B2 H 0.8607 0.3490 0.7536 0.028 Uiso 1 1 calc R U . . .
C10B C 0.9268(2) 0.3165(3) 0.6186(5) 0.0214(10) Uani 1 1 d . . . . .
H10C H 0.9617 0.3376 0.6745 0.026 Uiso 1 1 calc R U . . .
H10D H 0.9219 0.2680 0.6561 0.026 Uiso 1 1 calc R U . . .
C11B C 0.9400(2) 0.3130(2) 0.4560(6) 0.0208(10) Uani 1 1 d . . . . .
H11C H 0.9704 0.2759 0.4425 0.025 Uiso 1 1 calc R U . . .
H11D H 0.9029 0.2992 0.3978 0.025 Uiso 1 1 calc R U . . .
C12B C 0.9660(2) 0.3745(3) 0.2327(5) 0.0202(10) Uani 1 1 d . . . . .
H12C H 0.9831 0.3282 0.2085 0.024 Uiso 1 1 calc R U . . .
H12D H 0.9936 0.4112 0.1990 0.024 Uiso 1 1 calc R U . . .
C13B C 0.9053(2) 0.3828(3) 0.1483(5) 0.0243(11) Uani 1 1 d . . . . .
H13C H 0.9094 0.3678 0.0442 0.029 Uiso 1 1 calc R U . . .
H13D H 0.8763 0.3507 0.1927 0.029 Uiso 1 1 calc R U . . .
C14B C 0.8793(2) 0.4566(3) 0.1473(5) 0.0228(10) Uani 1 1 d . . . . .
H14C H 0.9101 0.4894 0.1130 0.027 Uiso 1 1 calc R U . . .
H14D H 0.8447 0.4582 0.0737 0.027 Uiso 1 1 calc R U . . .
C15B C 0.8046(2) 0.4433(3) 0.3296(6) 0.0293(12) Uani 1 1 d . . . . .
H15D H 0.7880 0.4637 0.4183 0.044 Uiso 1 1 calc R U . . .
H15E H 0.8152 0.3940 0.3488 0.044 Uiso 1 1 calc R U . . .
H15F H 0.7747 0.4460 0.2459 0.044 Uiso 1 1 calc R U . . .
C16B C 0.8414(3) 0.5571(3) 0.2723(7) 0.0334(13) Uani 1 1 d . . . . .
H16D H 0.8120 0.5611 0.1878 0.050 Uiso 1 1 calc R U . . .
H16E H 0.8770 0.5852 0.2529 0.050 Uiso 1 1 calc R U . . .
H16F H 0.8236 0.5744 0.3624 0.050 Uiso 1 1 calc R U . . .
C17B C 1.0005(2) 0.5510(3) 0.2324(5) 0.0195(10) Uani 1 1 d . . . . .

loop_
_atom_site_aniso_label
_atom_site_aniso_U_11
_atom_site_aniso_U_22
_atom_site_aniso_U_33
_atom_site_aniso_U_23
_atom_site_aniso_U_13
_atom_site_aniso_U_12
NiA 0.0164(3) 0.0129(3) 0.0105(3) -0.0013(2) -0.0010(2) 0.0013(2)
Br1A 0.0220(2) 0.0193(2) 0.0233(3) -0.00418(19) -0.00317(18) 0.00756(18)
O1A 0.0195(16) 0.0187(16) 0.0154(16) -0.0016(13) -0.0015(12) 0.0052(13)
O2A 0.0320(19) 0.032(2) 0.0092(15) -0.0074(14) -0.0063(14) 0.0147(16)
O3A 0.085(4) 0.039(3) 0.062(3) 0.038(3) -0.050(3) -0.026(3)
N1A 0.0173(18) 0.0159(19) 0.0145(19) -0.0041(15) 0.0000(14) -0.0003(15)
N2A 0.020(2) 0.0150(19) 0.0137(19) -0.0030(15) -0.0014(15) 0.0014(16)
N3A 0.024(2) 0.022(2) 0.019(2) 0.0007(17) 0.0005(16) -0.0051(17)
N4A 0.0177(19) 0.0126(18) 0.0158(18) 0.0004(15) -0.0014(15) 0.0019(15)
C1A 0.016(2) 0.019(2) 0.014(2) -0.0010(18) 0.0012(17) -0.0008(18)
C2A 0.020(2) 0.022(2) 0.0058(19) -0.0016(17) -0.0003(16) 0.0021(18)
C3A 0.019(2) 0.023(2) 0.011(2) -0.0039(18) 0.0005(17) 0.0021(19)
C4A 0.017(2) 0.010(2) 0.017(2) 0.0039(17) 0.0018(17) 0.0020(17)
C5A 0.017(2) 0.016(2) 0.013(2) 0.0023(17) 0.0005(16) 0.0013(17)
C6A 0.016(2) 0.013(2) 0.017(2) 0.0025(17) 0.0010(17) -0.0020(17)
C7A 0.041(3) 0.045(4) 0.016(3) -0.012(2) -0.012(2) 0.021(3)
C8A 0.016(2) 0.020(2) 0.014(2) 0.0018(18) -0.0021(16) -0.0010(18)
C9A 0.026(3) 0.024(3) 0.013(2) -0.0041(19) -0.0043(18) 0.005(2)
C10A 0.028(3) 0.026(3) 0.011(2) -0.0010(19) 0.0012(18) 0.002(2)
C11A 0.029(3) 0.026(3) 0.018(2) -0.007(2) -0.002(2) 0.009(2)
C12A 0.030(3) 0.017(2) 0.024(3) -0.003(2) -0.001(2) 0.005(2)
C13A 0.045(3) 0.014(2) 0.032(3) -0.005(2) -0.002(2) -0.006(2)
C14A 0.028(3) 0.019(2) 0.028(3) 0.003(2) -0.005(2) -0.007(2)
C15A 0.040(3) 0.040(3) 0.019(3) 0.001(2) 0.011(2) -0.010(3)
C16A 0.022(3) 0.034(3) 0.044(3) 0.009(3) -0.007(2) -0.010(2)
C17A 0.030(3) 0.019(3) 0.026(3) 0.001(2) -0.012(2) -0.007(2)
NiB 0.0187(3) 0.0100(3) 0.0131(3) -0.0001(2) 0.0028(2) -0.0016(2)
Br1B 0.0300(3) 0.0372(3) 0.0336(3) -0.0143(2) 0.0060(2) 0.0095(2)
O1B 0.0232(17) 0.0113(15) 0.0251(18) -0.0022(13) 0.0064(14) -0.0007(13)
O2B 0.037(2) 0.0108(17) 0.040(2) -0.0034(15) 0.0094(17) -0.0006(15)
O3B 0.060(3) 0.038(2) 0.0175(19) 0.0085(17) 0.0036(18) -0.013(2)
N1B 0.0211(19) 0.0100(18) 0.0157(19) -0.0010(15) 0.0014(15) -0.0023(15)
N2B 0.019(2) 0.0131(19) 0.016(2) -0.0023(15) 0.0032(15) -0.0027(15)
N3B 0.023(2) 0.019(2) 0.019(2) 0.0023(16) -0.0015(16) 0.0003(16)
N4B 0.021(2) 0.0142(19) 0.018(2) -0.0012(16) 0.0014(15) -0.0042(16)
C1B 0.017(2) 0.018(2) 0.019(2) -0.0025(19) -0.0023(18) 0.0016(18)
C2B 0.024(2) 0.015(2) 0.021(2) -0.0029(19) -0.0007(19) 0.0016(19)
C3B 0.027(3) 0.018(2) 0.027(3) -0.004(2) -0.002(2) 0.006(2)
C4B 0.021(2) 0.026(3) 0.020(2) -0.008(2) 0.0004(19) 0.007(2)
C5B 0.019(2) 0.024(2) 0.016(2) -0.0027(19) 0.0011(18) 0.0024(19)
C6B 0.020(2) 0.019(2) 0.013(2) -0.0023(18) -0.0006(17) 0.0013(18)
C7B 0.040(3) 0.011(2) 0.045(3) -0.005(2) 0.000(3) 0.003(2)
C8B 0.018(2) 0.018(2) 0.016(2) -0.0021(18) 0.0026(17) -0.0035(18)
C9B 0.030(3) 0.015(2) 0.026(3) 0.001(2) 0.011(2) -0.005(2)
C10B 0.029(3) 0.014(2) 0.021(2) 0.0023(19) 0.000(2) -0.0019(19)
C11B 0.027(3) 0.010(2) 0.026(3) -0.0027(19) 0.004(2) -0.0029(18)
C12B 0.027(3) 0.016(2) 0.018(2) -0.0063(19) 0.0065(19) -0.0042(19)
C13B 0.033(3) 0.024(3) 0.016(2) -0.006(2) 0.002(2) -0.008(2)
C14B 0.030(3) 0.025(3) 0.013(2) 0.0015(19) -0.0034(19) -0.005(2)
C15B 0.022(3) 0.036(3) 0.030(3) 0.004(2) 0.001(2) -0.006(2)
C16B 0.040(3) 0.022(3) 0.037(3) 0.004(2) -0.009(2) 0.009(2)
C17B 0.023(2) 0.017(2) 0.019(2) -0.0021(19) 0.0021(18) -0.0055(19)

loop_
_atom_type_symbol
_atom_type_description
_atom_type_scat_dispersion_real
_atom_type_scat_dispersion_imag
_atom_type_scat_source
C C 0.0033 0.0016 'International Tables Vol C Tables 4.2.6.8 and 6.1.1.4'
H H 0.0000 0.0000 'International Tables Vol C Tables 4.2.6.8 and 6.1.1.4'
N N 0.0061 0.0033 'International Tables Vol C Tables 4.2.6.8 and 6.1.1.4'
O O 0.0106 0.0060 'International Tables Vol C Tables 4.2.6.8 and 6.1.1.4'
Br Br -0.2901 2.4595 'International Tables Vol C Tables 4.2.6.8 and 6.1.1.4'
Ni Ni 0.3393 1.1124 'International Tables Vol C Tables 4.2.6.8 and 6.1.1.4'

loop_
_geom_angle_atom_site_label_1
_geom_angle_atom_site_label_2
_geom_angle_atom_site_label_3
_geom_angle
_geom_angle_site_symmetry_1
_geom_angle_site_symmetry_3
_geom_angle_publ_flag
O1A NiA N1A 90.38(14) . . ?
O1A NiA N4A 85.02(14) . . ?
N1A NiA N4A 170.43(15) . . ?
O1A NiA N2A 171.93(15) . . ?
N1A NiA N2A 94.80(15) . . ?
N4A NiA N2A 88.93(15) . . ?
O1A NiA N4A 85.94(14) . 3_666 ?
N1A NiA N4A 90.31(15) . 3_666 ?
N4A NiA N4A 81.01(16) . 3_666 ?
N2A NiA N4A 87.85(15) . 3_666 ?
O1A NiA N3A 91.99(15) . . ?
N1A NiA N3A 95.74(15) . . ?
N4A NiA N3A 92.81(15) . . ?
N2A NiA N3A 93.63(16) . . ?
N4A NiA N3A 173.62(15) 3_666 . ?
C1A O1A NiA 128.5(3) . . ?
C2A O2A C7A 115.9(4) . . ?
C8A N1A C9A 114.2(4) . . ?
C8A N1A NiA 123.8(3) . . ?
C9A N1A NiA 121.7(3) . . ?
C12A N2A C11A 108.4(4) . . ?
C12A N2A NiA 116.0(3) . . ?
C11A N2A NiA 121.7(3) . . ?
C12A N2A H2A 103(4) . . ?
C11A N2A H2A 106(4) . . ?
NiA N2A H2A 99(4) . . ?
C16A N3A C15A 107.3(4) . . ?
C16A N3A C14A 108.9(4) . . ?
C15A N3A C14A 106.9(4) . . ?
C16A N3A NiA 110.9(3) . . ?
C15A N3A NiA 109.5(3) . . ?
C14A N3A NiA 113.1(3) . . ?
C17A N4A NiA 136.8(4) . . ?
C17A N4A NiA 122.5(4) . 3_666 ?
NiA N4A NiA 98.99(15) . 3_666 ?
O1A C1A C6A 125.4(4) . . ?
O1A C1A C2A 118.5(4) . . ?
C6A C1A C2A 116.1(4) . . ?
O2A C2A C3A 124.4(4) . . ?
O2A C2A C1A 113.7(4) . . ?
C3A C2A C1A 121.8(4) . . ?
C2A C3A C4A 119.6(4) . . ?
C2A C3A H3A 120.2 . . ?
C4A C3A H3A 120.2 . . ?
C5A C4A C3A 121.3(4) . . ?
C5A C4A Br1A 120.0(3) . . ?
C3A C4A Br1A 118.7(3) . . ?
C4A C5A C6A 120.0(4) . . ?
C4A C5A H5A 120.0 . . ?
C6A C5A H5A 120.0 . . ?
C1A C6A C5A 121.1(4) . . ?
C1A C6A C8A 123.5(4) . . ?
C5A C6A C8A 115.3(4) . . ?
O2A C7A H7A1 109.5 . . ?
O2A C7A H7A2 109.5 . . ?
H7A1 C7A H7A2 109.5 . . ?
O2A C7A H7A3 109.5 . . ?
H7A1 C7A H7A3 109.5 . . ?
H7A2 C7A H7A3 109.5 . . ?
N1A C8A C6A 128.1(4) . . ?
N1A C8A H8A 115.9 . . ?
C6A C8A H8A 115.9 . . ?
N1A C9A C10A 113.0(4) . . ?
N1A C9A H9A1 109.0 . . ?
C10A C9A H9A1 109.0 . . ?
N1A C9A H9A2 109.0 . . ?
C10A C9A H9A2 109.0 . . ?
H9A1 C9A H9A2 107.8 . . ?
C9A C10A C11A 112.8(4) . . ?
C9A C10A H10A 109.0 . . ?
C11A C10A H10A 109.0 . . ?
C9A C10A H10B 109.0 . . ?
C11A C10A H10B 109.0 . . ?
H10A C10A H10B 107.8 . . ?
N2A C11A C10A 113.7(4) . . ?
N2A C11A H11A 108.8 . . ?
C10A C11A H11A 108.8 . . ?
N2A C11A H11B 108.8 . . ?
C10A C11A H11B 108.8 . . ?
H11A C11A H11B 107.7 . . ?
N2A C12A C13A 113.4(4) . . ?
N2A C12A H12A 108.9 . . ?
C13A C12A H12A 108.9 . . ?
N2A C12A H12B 108.9 . . ?
C13A C12A H12B 108.9 . . ?
H12A C12A H12B 107.7 . . ?
C14A C13A C12A 115.1(4) . . ?
C14A C13A H13A 108.5 . . ?
C12A C13A H13A 108.5 . . ?
C14A C13A H13B 108.5 . . ?
C12A C13A H13B 108.5 . . ?
H13A C13A H13B 107.5 . . ?
N3A C14A C13A 116.5(4) . . ?
N3A C14A H14A 108.2 . . ?
C13A C14A H14A 108.2 . . ?
N3A C14A H14B 108.2 . . ?
C13A C14A H14B 108.2 . . ?
H14A C14A H14B 107.3 . . ?
N3A C15A H15A 109.5 . . ?
N3A C15A H15B 109.5 . . ?
H15A C15A H15B 109.5 . . ?
N3A C15A H15C 109.5 . . ?
H15A C15A H15C 109.5 . . ?
H15B C15A H15C 109.5 . . ?
N3A C16A H16A 109.5 . . ?
N3A C16A H16B 109.5 . . ?
H16A C16A H16B 109.5 . . ?
N3A C16A H16C 109.5 . . ?
H16A C16A H16C 109.5 . . ?
H16B C16A H16C 109.5 . . ?
O3A C17A N4A 179.1(6) . . ?
O1B NiB N1B 89.78(14) . . ?
O1B NiB N4B 84.82(14) . . ?
N1B NiB N4B 169.62(16) . . ?
O1B NiB N2B 171.25(15) . . ?
N1B NiB N2B 96.54(15) . . ?
N4B NiB N2B 87.98(15) . . ?
O1B NiB N3B 93.44(15) . . ?
N1B NiB N3B 95.60(15) . . ?
N4B NiB N3B 93.58(15) . . ?
N2B NiB N3B 91.96(16) . . ?
O1B NiB N4B 87.07(14) . 3_766 ?
N1B NiB N4B 87.64(15) . 3_766 ?
N4B NiB N4B 83.24(16) . 3_766 ?
N2B NiB N4B 87.16(15) . 3_766 ?
N3B NiB N4B 176.72(15) . 3_766 ?
C1B O1B NiB 129.6(3) . . ?
C2B O2B C7B 116.1(4) . . ?
C8B N1B C9B 114.6(4) . . ?
C8B N1B NiB 124.4(3) . . ?
C9B N1B NiB 121.0(3) . . ?
C11B N2B C12B 109.8(4) . . ?
C11B N2B NiB 120.1(3) . . ?
C12B N2B NiB 115.7(3) . . ?
C11B N2B H2B 104(3) . . ?
C12B N2B H2B 98(3) . . ?
NiB N2B H2B 106(3) . . ?
C15B N3B C16B 107.4(4) . . ?
C15B N3B C14B 108.7(4) . . ?
C16B N3B C14B 107.3(4) . . ?
C15B N3B NiB 111.9(3) . . ?
C16B N3B NiB 108.2(3) . . ?
C14B N3B NiB 113.1(3) . . ?
C17B N4B NiB 141.5(4) . . ?
C17B N4B NiB 121.7(3) . 3_766 ?
NiB N4B NiB 96.76(16) . 3_766 ?
O1B C1B C6B 124.4(4) . . ?
O1B C1B C2B 119.3(4) . . ?
C6B C1B C2B 116.2(4) . . ?
C3B C2B O2B 125.0(4) . . ?
C3B C2B C1B 122.3(5) . . ?
O2B C2B C1B 112.7(4) . . ?
C2B C3B C4B 119.0(5) . . ?
C2B C3B H3B 120.5 . . ?
C4B C3B H3B 120.5 . . ?
C5B C4B C3B 122.0(5) . . ?
C5B C4B Br1B 119.7(4) . . ?
C3B C4B Br1B 118.3(4) . . ?
C4B C5B C6B 119.7(5) . . ?
C4B C5B H5B 120.2 . . ?
C6B C5B H5B 120.2 . . ?
C1B C6B C5B 120.7(4) . . ?
C1B C6B C8B 123.1(4) . . ?
C5B C6B C8B 116.1(4) . . ?
O2B C7B H7B1 109.5 . . ?
O2B C7B H7B2 109.5 . . ?
H7B1 C7B H7B2 109.5 . . ?
O2B C7B H7B3 109.5 . . ?
H7B1 C7B H7B3 109.5 . . ?
H7B2 C7B H7B3 109.5 . . ?
N1B C8B C6B 128.2(4) . . ?
N1B C8B H8B 115.9 . . ?
C6B C8B H8B 115.9 . . ?
N1B C9B C10B 115.5(4) . . ?
N1B C9B H9B1 108.4 . . ?
C10B C9B H9B1 108.4 . . ?
N1B C9B H9B2 108.4 . . ?
C10B C9B H9B2 108.4 . . ?
H9B1 C9B H9B2 107.5 . . ?
C11B C10B C9B 114.2(4) . . ?
C11B C10B H10C 108.7 . . ?
C9B C10B H10C 108.7 . . ?
C11B C10B H10D 108.7 . . ?
C9B C10B H10D 108.7 . . ?
H10C C10B H10D 107.6 . . ?
N2B C11B C10B 113.7(4) . . ?
N2B C11B H11C 108.8 . . ?
C10B C11B H11C 108.8 . . ?
N2B C11B H11D 108.8 . . ?
C10B C11B H11D 108.8 . . ?
H11C C11B H11D 107.7 . . ?
N2B C12B C13B 113.1(4) . . ?
N2B C12B H12C 109.0 . . ?
C13B C12B H12C 109.0 . . ?
N2B C12B H12D 109.0 . . ?
C13B C12B H12D 109.0 . . ?
H12C C12B H12D 107.8 . . ?
C14B C13B C12B 115.2(4) . . ?
C14B C13B H13C 108.5 . . ?
C12B C13B H13C 108.5 . . ?
C14B C13B H13D 108.5 . . ?
C12B C13B H13D 108.5 . . ?
H13C C13B H13D 107.5 . . ?
N3B C14B C13B 115.8(4) . . ?
N3B C14B H14C 108.3 . . ?
C13B C14B H14C 108.3 . . ?
N3B C14B H14D 108.3 . . ?
C13B C14B H14D 108.3 . . ?
H14C C14B H14D 107.4 . . ?
N3B C15B H15D 109.5 . . ?
N3B C15B H15E 109.5 . . ?
H15D C15B H15E 109.5 . . ?
N3B C15B H15F 109.5 . . ?
H15D C15B H15F 109.5 . . ?
H15E C15B H15F 109.5 . . ?
N3B C16B H16D 109.5 . . ?
N3B C16B H16E 109.5 . . ?
H16D C16B H16E 109.5 . . ?
N3B C16B H16F 109.5 . . ?
H16D C16B H16F 109.5 . . ?
H16E C16B H16F 109.5 . . ?
N4B C17B O3B 178.9(6) . . ?

loop_
_geom_bond_atom_site_label_1
_geom_bond_atom_site_label_2
_geom_bond_distance
_geom_bond_site_symmetry_2
_geom_bond_publ_flag
NiA O1A 2.020(3) . ?
NiA N1A 2.075(4) . ?
NiA N4A 2.118(4) . ?
NiA N2A 2.124(4) . ?
NiA N4A 2.221(4) 3_666 ?
NiA N3A 2.225(4) . ?
Br1A C4A 1.909(4) . ?
O1A C1A 1.287(6) . ?
O2A C2A 1.364(5) . ?
O2A C7A 1.435(6) . ?
O3A C17A 1.196(7) . ?
N1A C8A 1.291(6) . ?
N1A C9A 1.478(6) . ?
N2A C12A 1.485(6) . ?
N2A C11A 1.487(6) . ?
N2A H2A 0.85(6) . ?
N3A C16A 1.473(7) . ?
N3A C15A 1.483(6) . ?
N3A C14A 1.496(7) . ?
N4A C17A 1.169(6) . ?
N4A NiA 2.221(4) 3_666 ?
C1A C6A 1.415(6) . ?
C1A C2A 1.450(6) . ?
C2A C3A 1.366(7) . ?
C3A C4A 1.406(6) . ?
C3A H3A 0.9500 . ?
C4A C5A 1.357(6) . ?
C5A C6A 1.417(6) . ?
C5A H5A 0.9500 . ?
C6A C8A 1.445(6) . ?
C7A H7A1 0.9800 . ?
C7A H7A2 0.9800 . ?
C7A H7A3 0.9800 . ?
C8A H8A 0.9500 . ?
C9A C10A 1.515(7) . ?
C9A H9A1 0.9900 . ?
C9A H9A2 0.9900 . ?
C10A C11A 1.524(7) . ?
C10A H10A 0.9900 . ?
C10A H10B 0.9900 . ?
C11A H11A 0.9900 . ?
C11A H11B 0.9900 . ?
C12A C13A 1.524(8) . ?
C12A H12A 0.9900 . ?
C12A H12B 0.9900 . ?
C13A C14A 1.516(8) . ?
C13A H13A 0.9900 . ?
C13A H13B 0.9900 . ?
C14A H14A 0.9900 . ?
C14A H14B 0.9900 . ?
C15A H15A 0.9800 . ?
C15A H15B 0.9800 . ?
C15A H15C 0.9800 . ?
C16A H16A 0.9800 . ?
C16A H16B 0.9800 . ?
C16A H16C 0.9800 . ?
NiB O1B 2.011(3) . ?
NiB N1B 2.059(4) . ?
NiB N4B 2.091(4) . ?
NiB N2B 2.117(4) . ?
NiB N3B 2.227(4) . ?
NiB N4B 2.235(4) 3_766 ?
Br1B C4B 1.910(5) . ?
O1B C1B 1.287(6) . ?
O2B C2B 1.375(6) . ?
O2B C7B 1.434(6) . ?
O3B C17B 1.199(6) . ?
N1B C8B 1.289(6) . ?
N1B C9B 1.474(6) . ?
N2B C11B 1.481(6) . ?
N2B C12B 1.483(6) . ?
N2B H2B 0.87(5) . ?
N3B C15B 1.477(6) . ?
N3B C16B 1.480(7) . ?
N3B C14B 1.497(6) . ?
N4B C17B 1.176(6) . ?
N4B NiB 2.235(4) 3_766 ?
C1B C6B 1.416(7) . ?
C1B C2B 1.443(7) . ?
C2B C3B 1.373(7) . ?
C3B C4B 1.398(8) . ?
C3B H3B 0.9500 . ?
C4B C5B 1.357(7) . ?
C5B C6B 1.427(6) . ?
C5B H5B 0.9500 . ?
C6B C8B 1.442(7) . ?
C7B H7B1 0.9800 . ?
C7B H7B2 0.9800 . ?
C7B H7B3 0.9800 . ?
C8B H8B 0.9500 . ?
C9B C10B 1.518(7) . ?
C9B H9B1 0.9900 . ?
C9B H9B2 0.9900 . ?
C10B C11B 1.512(7) . ?
C10B H10C 0.9900 . ?
C10B H10D 0.9900 . ?
C11B H11C 0.9900 . ?
C11B H11D 0.9900 . ?
C12B C13B 1.524(7) . ?
C12B H12C 0.9900 . ?
C12B H12D 0.9900 . ?
C13B C14B 1.519(7) . ?
C13B H13C 0.9900 . ?
C13B H13D 0.9900 . ?
C14B H14C 0.9900 . ?
C14B H14D 0.9900 . ?
C15B H15D 0.9800 . ?
C15B H15E 0.9800 . ?
C15B H15F 0.9800 . ?
C16B H16D 0.9800 . ?
C16B H16E 0.9800 . ?
C16B H16F 0.9800 . ?
